data_2003418
loop_
_publ_author_name
'Shiraga, T.'
'Iwamoto, T.'
'Kashino, S.'

_publ_section_title
;
 <i>N</i>-Phenylsulfonyl-<i>N</i>-<i>o</i>-chlorophenylmethacrylamide,
 C~16~H~14~ClNO~3~S
;
_journal_issue 5
_journal_name_full 'Acta Crystallographica Section C'
_journal_page_first 976
_journal_page_last 978
_journal_paper_doi 10.1107/S010827019401200X
_journal_volume 51
_journal_year 1995
_chemical_compound_source ' slow evaporation from benzene solution'
_chemical_formula_moiety 'C16 H14 Cl1 N1 O3 S1'
_chemical_formula_sum 'C16 H14 Cl N O3 S'
_chemical_formula_weight 335.81
_space_group_IT_number 14
_symmetry_cell_setting monoclinic
_symmetry_space_group_name_Hall '-P 2yn'
_symmetry_space_group_name_H-M 'P 1 21/n 1'
_atom_type_scat_source IntTabIV
_cell_angle_alpha 90.
_cell_angle_beta 102.330(9)
_cell_angle_gamma 90.
_cell_formula_units_Z 4
_cell_length_a 14.369(1)
_cell_length_b 13.5367(7)
_cell_length_c 8.2496(7)
_cell_measurement_reflns_used 20
_cell_measurement_temperature 298
_cell_measurement_theta_max 20.5
_cell_measurement_theta_min 17.5
_cell_volume 1567.6(2)
_diffrn_measurement_device 'Rigaku AFC-5R'
_diffrn_measurement_method \w-2\q
_diffrn_radiation_type CuK\a
_diffrn_radiation_wavelength 1.54178
_diffrn_reflns_av_R_equivalents 0.016
_diffrn_reflns_limit_h_max 16
_diffrn_reflns_limit_h_min -16
_diffrn_reflns_limit_k_max 15
_diffrn_reflns_limit_k_min 0
_diffrn_reflns_limit_l_max 9
_diffrn_reflns_limit_l_min 0
_diffrn_reflns_number 2831
_diffrn_reflns_theta_max 62.5
_diffrn_standards_decay_% 1
_diffrn_standards_interval_count 97
_diffrn_standards_number 3
_exptl_absorpt_coefficient_mu 3.51
_exptl_absorpt_correction_type none
_exptl_crystal_colour colorless
_exptl_crystal_density_diffrn 1.422
_exptl_crystal_density_meas 1.42
_exptl_crystal_density_method 'flotation in aqueous KI'
_exptl_crystal_description 'prismatic along c'
_exptl_crystal_size_max 0.25
_exptl_crystal_size_mid 0.20
_exptl_crystal_size_min 0.18
_refine_diff_density_max 0.71
_refine_diff_density_min -0.27
_refine_ls_extinction_coef 3.325E-6
_refine_ls_extinction_method 'secondary extinction'
_refine_ls_goodness_of_fit_obs 1.412
_refine_ls_hydrogen_treatment refall
_refine_ls_number_parameters 256
_refine_ls_number_reflns 2340
_refine_ls_R_factor_obs 0.047
_refine_ls_shift/esd_max 0.59
_refine_ls_structure_factor_coef F
_refine_ls_weighting_details 'w = 1/[\s(F~o~)^2^ + 0.0003|F~o~| + 0.0009|F~o~|^2^]'
_refine_ls_weighting_scheme calc
_refine_ls_wR_factor_obs 0.060
_reflns_number_observed 2340
_reflns_number_total 2509
_reflns_observed_criterion F>\s(F)
_cod_data_source_file as1137.cif
_cod_data_source_block as1137a
_cod_depositor_comments
;
The following automatic conversions were performed:

'_refine_ls_weighting_scheme' value ' w = 1/[\s(F~o~)^2^ +
0.0003|F~o~| + 0.0009|F~o~|^2^]' was changed to 'calc'. New tag
'_refine_ls_weighting_details' was created. The value of the new tag
was set to 'w = 1/[\s(F~o~)^2^ + 0.0003|F~o~| + 0.0009|F~o~|^2^]'.

Automatic conversion script
Id: cif_fix_values 3143 2015-03-26 13:38:13Z robertas 
;
_cod_original_sg_symbol_H-M 'P 21/n'
_cod_original_formula_sum 'C16 H14 Cl1 N1 O3 S1'
_cod_database_code 2003418

loop_
_symmetry_equiv_pos_as_xyz
x,y,z
1/2+x,1/2-y,1/2+z
-x,-y,-z
1/2-x,1/2+y,1/2-z

loop_
_atom_site_label
_atom_site_fract_x
_atom_site_fract_y
_atom_site_fract_z
_atom_site_B_iso_or_equiv
Cl(1) .15282(5) .10133(5) .30558(9) 4.54(3)
S(1) .24132(4) .30172(4) .00470(7) 3.36(3)
O(1) .3739(1) .1606(1) .1832(2) 4.57(9)
O(2) .1701(1) .3768(1) -.0173(2) 4.60(9)
O(3) .3310(1) .3216(1) -.0343(2) 5.11(9)
N(1) .2626(1) .2755(1) .2112(2) 3.12(8)
C(1) .3380(1) .2099(2) .2757(3) 3.3(1)
C(2) .3742(1) .2062(2) .4598(3) 3.6(1)
C(3) .3756(2) .2865(2) .5539(3) 4.6(1)
C(4) .4179(2) .1109(2) .5233(4) 5.2(1)
C(5) .1900(1) .2980(2) .3005(3) 2.95(9)
C(6) .1362(1) .2239(2) .3536(3) 3.2(1)
C(7) .0709(2) .2458(2) .4490(3) 4.3(1)
C(8) .0567(2) .3435(2) .4895(3) 5.0(1)
C(9) .1074(2) .4176(2) .4333(3) 4.5(1)
C(10) .1736(2) .3954(2) .3401(3) 3.7(1)
C(11) .1908(2) .1948(2) -.0983(3) 3.3(1)
C(12) .2465(2) .1297(2) -.1651(3) 4.4(1)
C(13) .2042(2) .0463(2) -.2456(4) 5.4(1)
C(14) .1088(2) .0290(2) -.2589(4) 5.4(1)
C(15) .0535(2) .0946(2) -.1945(4) 5.7(2)
C(16) .0946(2) .1788(2) -.1129(4) 4.7(1)
H(1) .404(2) .285(2) .658(3) 3.2(6)
H(2) .343(2) .346(2) .517(3) 3.3(6)
H(3) .381(2) .064(3) .474(4) 6.4(9)
H(4) .445(2) .111(2) .636(4) 5.3(8)
H(5) .465(2) .095(3) .466(5) 7(1)
H(6) .036(2) .190(2) .497(3) 2.9(6)
H(7) .014(2) .353(2) .567(4) 3.6(6)
H(8) .096(2) .483(2) .459(4) 3.9(7)
H(9) .211(1) .446(2) .303(3) 1.4(5)
H(10) .314(2) .144(2) -.157(3) 2.5(6)
H(11) .240(2) -.001(2) -.299(4) 4.6(7)
H(12) .076(2) -.035(2) -.313(3) 3.1(6)
H(13) -.019(2) .083(2) -.200(4) 4.1(7)
H(14) .062(2) .224(2) -.078(3) 2.9(6)

loop_
_geom_angle_atom_site_label_1
_geom_angle_atom_site_label_2
_geom_angle_atom_site_label_3
_geom_angle
_geom_angle_publ_flag
O(2) S(1) O(3) 119.90(10) yes
O(2) S(1) N(1) 104.30(10) yes
O(2) S(1) C(11) 108.30(10) yes
O(3) S(1) N(1) 106.80(10) yes
O(3) S(1) C(11) 110.40(10) yes
S(1) N(1) C(1) 117.8(2) yes
S(1) N(1) C(5) 118.4(2) yes
C(1) N(1) C(5) 121.6(2) yes
C(1) C(2) C(3) 121.5(3) yes
C(3) C(2) C(4) 123.5(3) yes
C(1) C(2) C(4) 114.7(3) yes
O(1) C(1) N(1) 120.3(3) yes
O(1) C(1) C(2) 121.3(3) yes
N(1) C(1) C(2) 118.4(3) yes
N(1) C(5) C(6) 121.5(2) yes
N(1) C(5) C(10) 120.1(2) yes
C(6) C(5) C(10) 118.4(2) yes
Cl(1) C(6) C(5) 120.3(2) yes
Cl(1) C(6) C(7) 118.7(2) yes
C(5) C(6) C(7) 121.0(2) yes
C(6) C(7) C(8) 119.6(3) yes
C(7) C(8) C(9) 119.8(3) yes
C(8) C(9) C(10) 120.5(3) yes
C(5) C(10) C(9) 120.6(3) yes
S(1) C(11) C(12) 120.3(2) yes
S(1) C(11) C(16) 118.4(2) yes
C(12) C(11) C(16) 121.4(2) yes
C(11) C(12) C(13) 118.7(3) yes
C(12) C(13) C(14) 120.5(3) yes
C(13) C(14) C(15) 120.7(3) yes
C(14) C(15) C(16) 119.8(3) yes
C(11) C(16) C(15) 119.1(3) yes

loop_
_geom_bond_atom_site_label_1
_geom_bond_atom_site_label_2
_geom_bond_distance
_geom_bond_publ_flag
Cl(1) C(6) 1.734(2) yes
S(1) O(2) 1.426(2) yes
S(1) O(3) 1.419(2) yes
S(1) N(1) 1.703(2) yes
S(1) C(11) 1.755(2) yes
O(1) C(1) 1.209(4) yes
N(1) C(1) 1.414(4) yes
N(1) C(5) 1.432(3) yes
C(3) C(2) 1.333(4) yes
C(1) C(2) 1.497(4) yes
C(2) C(4) 1.481(4) yes
C(5) C(6) 1.393(3) yes
C(5) C(10) 1.391(4) yes
C(6) C(7) 1.380(4) yes
C(7) C(8) 1.390(4) yes
C(8) C(9) 1.377(4) yes
C(9) C(10) 1.378(4) yes
C(11) C(12) 1.382(4) yes
C(11) C(16) 1.379(4) yes
C(12) C(13) 1.383(4) yes
C(13) C(14) 1.372(4) yes
C(14) C(15) 1.372(4) yes
C(15) C(16) 1.390(4) yes
C(3) H(1) .87(3) no
C(3) H(2) .95(3) no
C(4) H(3) .87(4) no
C(4) H(4) .93(3) no
C(4) H(5) .93(4) no
C(7) H(6) 1.03(3) no
C(8) H(7) .99(3) no
C(9) H(8) .93(3) no
C(10) H(9) .96(2) no
C(12) H(10) .98(3) no
C(13) H(11) .98(3) no
C(14) H(12) 1.04(3) no
C(15) H(13) 1.05(3) no
C(16) H(14) .86(3) no
